data_7215014
loop_
_publ_author_name
'Wu, Ya-Pan'
'Li, Dong-Sheng'
'Zhao, Jun'
'Fang, Zi-Fan'
'Dong, Wen-Wen'
'Yang, Guo-Ping'
'Wang, Yao-Yu'

_publ_section_title
;
 Isomeric phenylenediacetates as modular tectons for a series of ZnII/CdII
 coordination polymers incorporating flexible bis(imidazole) co-ligands
;
_journal_issue 14
_journal_name_full CrystEngComm
_journal_page_first 4745
_journal_paper_doi 10.1039/c2ce25076d
_journal_volume 14
_journal_year 2012
_chemical_formula_sum 'C22 H28 Cd N4 O5'
_chemical_formula_weight 540.88
_chemical_name_systematic
;
?
;
_space_group_IT_number 15
_symmetry_cell_setting monoclinic
_symmetry_space_group_name_Hall '-C 2yc'
_symmetry_space_group_name_H-M 'C 1 2/c 1'
_atom_sites_solution_hydrogens geom
_atom_sites_solution_primary direct
_atom_sites_solution_secondary difmap
_audit_creation_method SHELXL-97
_cell_angle_alpha 90.00
_cell_angle_beta 105.4190(10)
_cell_angle_gamma 90.00
_cell_formula_units_Z 8
_cell_length_a 20.5170(17)
_cell_length_b 10.5876(9)
_cell_length_c 21.9335(18)
_cell_measurement_temperature 296(2)
_cell_volume 4593.0(7)
_computing_structure_refinement 'SHELXL-97 (Sheldrick, 1997)'
_computing_structure_solution 'SHELXS-97 (Sheldrick, 1990)'
_diffrn_ambient_temperature 296(2)
_diffrn_measured_fraction_theta_full 0.999
_diffrn_measured_fraction_theta_max 0.999
_diffrn_radiation_monochromator graphite
_diffrn_radiation_source 'fine-focus sealed tube'
_diffrn_radiation_type MoK\a
_diffrn_radiation_wavelength 0.71073
_diffrn_reflns_av_R_equivalents 0.0245
_diffrn_reflns_av_sigmaI/netI 0.0206
_diffrn_reflns_limit_h_max 24
_diffrn_reflns_limit_h_min -24
_diffrn_reflns_limit_k_max 12
_diffrn_reflns_limit_k_min -12
_diffrn_reflns_limit_l_max 26
_diffrn_reflns_limit_l_min -26
_diffrn_reflns_number 16484
_diffrn_reflns_theta_full 25.05
_diffrn_reflns_theta_max 25.05
_diffrn_reflns_theta_min 2.27
_exptl_absorpt_coefficient_mu 0.991
_exptl_absorpt_correction_T_max 0.8903
_exptl_absorpt_correction_T_min 0.8189
_exptl_absorpt_correction_type multi-scan
_exptl_crystal_colour colorless
_exptl_crystal_density_diffrn 1.564
_exptl_crystal_density_method 'not measured'
_exptl_crystal_description prism
_exptl_crystal_F_000 2208
_exptl_crystal_size_max 0.21
_exptl_crystal_size_mid 0.16
_exptl_crystal_size_min 0.12
_refine_diff_density_max 0.661
_refine_diff_density_min -1.018
_refine_diff_density_rms 0.063
_refine_ls_extinction_method none
_refine_ls_goodness_of_fit_ref 1.021
_refine_ls_hydrogen_treatment constr
_refine_ls_matrix_type full
_refine_ls_number_parameters 290
_refine_ls_number_reflns 4069
_refine_ls_number_restraints 5
_refine_ls_restrained_S_all 1.032
_refine_ls_R_factor_all 0.0511
_refine_ls_R_factor_gt 0.0399
_refine_ls_shift/su_max 0.001
_refine_ls_shift/su_mean 0.000
_refine_ls_structure_factor_coef Fsqd
_refine_ls_weighting_details 'calc w=1/[\s^2^(Fo^2^)+(0.0613P)^2^+9.8963P] where P=(Fo^2^+2Fc^2^)/3'
_refine_ls_weighting_scheme calc
_refine_ls_wR_factor_gt 0.1075
_refine_ls_wR_factor_ref 0.1179
_reflns_number_gt 3303
_reflns_number_total 4069
_reflns_threshold_expression >2sigma(I)
_cod_data_source_file c2ce25076d.txt
_cod_data_source_block 7
_cod_depositor_comments
;
The following automatic conversions were performed:

'_symmetry_cell_setting' value 'Monoclinic' changed to 'monoclinic'
according to
/usr/data/users/saulius/automatic-downloads/retrospective/RSC/lib/dictionaries/cif_core.dic
dictionary named 'cif_core.dic' version 2.4.2 from 2011-04-26.

Automatic conversion script
Id: cif_fix_values 2281 2013-09-26 08:29:07Z andrius 
;
_cod_original_sg_symbol_H-M C2/c
_cod_database_code 7215014

loop_
_symmetry_equiv_pos_as_xyz
'x, y, z'
'-x, y, -z+1/2'
'x+1/2, y+1/2, z'
'-x+1/2, y+1/2, -z+1/2'
'-x, -y, -z'
'x, -y, z-1/2'
'-x+1/2, -y+1/2, -z'
'x+1/2, -y+1/2, z-1/2'

loop_
_atom_site_label
_atom_site_type_symbol
_atom_site_fract_x
_atom_site_fract_y
_atom_site_fract_z
_atom_site_U_iso_or_equiv
_atom_site_adp_type
_atom_site_occupancy
_atom_site_symmetry_multiplicity
_atom_site_calc_flag
_atom_site_refinement_flags
Cd1 Cd 0.162467(14) 0.71318(4) 0.440431(15) 0.06704(16) Uani 1 1 d .
O1 O 0.07939(15) 0.8634(4) 0.39658(17) 0.0839(10) Uani 1 1 d .
O2 O 0.04802(18) 0.6785(4) 0.35379(17) 0.0867(10) Uani 1 1 d .
O3 O -0.23208(15) 1.1258(3) 0.50049(17) 0.0773(9) Uani 1 1 d .
O4 O -0.29802(19) 0.9874(5) 0.4446(3) 0.136(2) Uani 1 1 d .
N1 N 0.2112(2) 0.7469(7) 0.3609(2) 0.1083(19) Uani 1 1 d .
N2 N 0.2854(3) 0.7551(8) 0.3058(2) 0.129(2) Uani 1 1 d .
N3 N 0.52202(19) 0.8757(4) 0.05668(18) 0.0669(9) Uani 1 1 d .
N4 N 0.60429(18) 0.8422(4) 0.01188(17) 0.0649(9) Uani 1 1 d .
C1 C 0.0378(2) 0.7927(6) 0.3602(2) 0.0694(13) Uani 1 1 d .
C2 C -0.0295(2) 0.8527(6) 0.3247(2) 0.0766(14) Uani 1 1 d .
H2A H -0.0517 0.8000 0.2891 0.092 Uiso 1 1 calc R
H2B H -0.0213 0.9348 0.3086 0.092 Uiso 1 1 calc R
C3 C -0.07501(19) 0.8675(5) 0.3689(2) 0.0634(11) Uani 1 1 d .
C4 C -0.0615(3) 0.9635(5) 0.4139(3) 0.0797(14) Uani 1 1 d .
H4 H -0.0266 1.0199 0.4143 0.096 Uiso 1 1 calc R
C5 C -0.0977(2) 0.9778(5) 0.4578(3) 0.0809(15) Uani 1 1 d .
H5 H -0.0869 1.0418 0.4878 0.097 Uiso 1 1 calc R
C6 C -0.1504(2) 0.8959(4) 0.4569(2) 0.0676(12) Uani 1 1 d .
C7 C -0.1650(2) 0.8011(5) 0.4140(3) 0.0727(13) Uani 1 1 d .
H7 H -0.2000 0.7453 0.4137 0.087 Uiso 1 1 calc R
C8 C -0.1265(3) 0.7877(5) 0.3695(3) 0.0824(15) Uani 1 1 d .
H8 H -0.1367 0.7226 0.3400 0.099 Uiso 1 1 calc R
C9 C -0.1904(3) 0.9139(5) 0.5055(3) 0.0862(15) Uani 1 1 d .
H9A H -0.2117 0.8350 0.5119 0.103 Uiso 1 1 calc R
H9B H -0.1603 0.9396 0.5457 0.103 Uiso 1 1 calc R
C10 C -0.2440(2) 1.0149(5) 0.4818(3) 0.0790(14) Uani 1 1 d .
C11 C 0.2660(3) 0.6961(9) 0.3507(3) 0.123(3) Uani 1 1 d .
H11 H 0.2883 0.6267 0.3727 0.148 Uiso 1 1 calc R
C12 C 0.2440(4) 0.8553(10) 0.2860(3) 0.138(3) Uani 1 1 d .
H12 H 0.2462 0.9157 0.2558 0.166 Uiso 1 1 calc R
C13 C 0.1972(3) 0.8457(10) 0.3219(4) 0.132(3) Uani 1 1 d .
H13 H 0.1612 0.9007 0.3189 0.158 Uiso 1 1 calc R
C14 C 0.3471(3) 0.7279(11) 0.2849(3) 0.159(4) Uani 1 1 d D
H14A H 0.3755 0.8026 0.2916 0.191 Uiso 1 1 calc R
H14B H 0.3723 0.6609 0.3110 0.191 Uiso 1 1 calc R
C15 C 0.3343(4) 0.6934(11) 0.2237(4) 0.156(4) Uani 1 1 d D
H15A H 0.3037 0.7544 0.1980 0.188 Uiso 1 1 calc R
H15B H 0.3116 0.6122 0.2182 0.188 Uiso 1 1 calc R
C16 C 0.3984(3) 0.6836(9) 0.1994(3) 0.131(3) Uani 1 1 d D
H16A H 0.4381 0.6967 0.2344 0.157 Uiso 1 1 calc R
H16B H 0.4011 0.5994 0.1829 0.157 Uiso 1 1 calc R
C17 C 0.3981(3) 0.7776(6) 0.1493(3) 0.0864(16) Uani 1 1 d D
H17A H 0.3944 0.8613 0.1661 0.104 Uiso 1 1 calc R
H17B H 0.3581 0.7638 0.1146 0.104 Uiso 1 1 calc R
C18 C 0.4590(3) 0.7744(5) 0.1237(2) 0.0761(14) Uani 1 1 d D
H18A H 0.4989 0.7911 0.1580 0.091 Uiso 1 1 calc R
H18B H 0.4635 0.6901 0.1080 0.091 Uiso 1 1 calc R
C19 C 0.4568(2) 0.8670(5) 0.0719(2) 0.0780(14) Uani 1 1 d D
H19A H 0.4223 0.8415 0.0344 0.094 Uiso 1 1 calc R
H19B H 0.4446 0.9495 0.0846 0.094 Uiso 1 1 calc R
C20 C 0.5416(2) 0.8152(4) 0.0112(2) 0.0622(11) Uani 1 1 d .
H20 H 0.5141 0.7603 -0.0176 0.075 Uiso 1 1 calc R
C21 C 0.6251(3) 0.9256(6) 0.0605(3) 0.0944(18) Uani 1 1 d .
H21 H 0.6679 0.9618 0.0727 0.113 Uiso 1 1 calc R
C22 C 0.5762(3) 0.9481(5) 0.0879(3) 0.0970(18) Uani 1 1 d .
H22 H 0.5781 1.0023 0.1217 0.116 Uiso 1 1 calc R
O1W O 0.0005(3) 0.5273(5) 0.2496(3) 0.344(11) Uani 1 2 d SR
O2W O 0.3611(3) 1.0431(5) 0.2412(3) 0.231(8) Uani 0.50 1 d PR

loop_
_atom_site_aniso_label
_atom_site_aniso_U_11
_atom_site_aniso_U_22
_atom_site_aniso_U_33
_atom_site_aniso_U_23
_atom_site_aniso_U_13
_atom_site_aniso_U_12
Cd1 0.03504(19) 0.1000(3) 0.0673(2) -0.02559(17) 0.01576(14) 0.00593(15)
O1 0.0433(16) 0.128(3) 0.081(2) -0.017(2) 0.0182(15) 0.0038(19)
O2 0.072(2) 0.112(3) 0.074(2) -0.011(2) 0.0150(17) 0.022(2)
O3 0.0507(16) 0.076(2) 0.099(2) -0.0225(19) 0.0103(16) 0.0027(16)
O4 0.057(2) 0.136(4) 0.199(5) -0.087(4) 0.005(3) 0.002(2)
N1 0.055(3) 0.208(6) 0.065(3) -0.010(3) 0.022(2) 0.037(3)
N2 0.065(3) 0.257(8) 0.069(3) -0.009(4) 0.026(3) 0.044(4)
N3 0.063(2) 0.071(2) 0.069(2) 0.0069(19) 0.0229(18) 0.0017(19)
N4 0.051(2) 0.078(2) 0.066(2) 0.012(2) 0.0169(17) -0.0051(18)
C1 0.042(2) 0.117(4) 0.053(2) -0.004(3) 0.019(2) 0.012(3)
C2 0.049(2) 0.123(4) 0.060(3) 0.007(3) 0.019(2) 0.019(3)
C3 0.039(2) 0.082(3) 0.069(3) 0.016(2) 0.0151(19) 0.017(2)
C4 0.069(3) 0.069(3) 0.115(4) -0.002(3) 0.050(3) 0.001(2)
C5 0.067(3) 0.067(3) 0.120(4) -0.019(3) 0.044(3) -0.002(2)
C6 0.045(2) 0.055(3) 0.106(4) 0.005(2) 0.025(2) 0.0069(19)
C7 0.054(3) 0.073(3) 0.095(4) -0.005(3) 0.027(3) -0.002(2)
C8 0.054(3) 0.098(4) 0.091(4) -0.018(3) 0.013(3) -0.003(3)
C9 0.071(3) 0.087(4) 0.113(4) -0.004(3) 0.046(3) 0.009(3)
C10 0.046(2) 0.085(4) 0.110(4) -0.031(3) 0.029(3) -0.001(2)
C11 0.073(4) 0.232(9) 0.071(4) -0.006(4) 0.032(3) 0.046(5)
C12 0.104(5) 0.230(10) 0.095(5) 0.023(6) 0.051(4) 0.039(6)
C13 0.070(4) 0.227(9) 0.107(5) -0.001(6) 0.040(4) 0.047(5)
C14 0.070(4) 0.334(13) 0.082(4) -0.026(6) 0.034(3) 0.051(6)
C15 0.093(5) 0.287(12) 0.112(6) -0.030(6) 0.067(5) 0.002(6)
C16 0.080(4) 0.241(9) 0.090(4) 0.033(5) 0.056(4) 0.030(5)
C17 0.064(3) 0.110(4) 0.095(4) -0.007(3) 0.039(3) 0.011(3)
C18 0.062(3) 0.100(4) 0.075(3) 0.010(3) 0.034(2) 0.021(3)
C19 0.063(3) 0.091(4) 0.087(3) 0.009(3) 0.033(3) 0.014(3)
C20 0.048(2) 0.072(3) 0.067(3) 0.004(2) 0.016(2) -0.004(2)
C21 0.077(3) 0.129(5) 0.079(3) -0.006(3) 0.023(3) -0.045(3)
C22 0.107(4) 0.102(4) 0.088(4) -0.015(3) 0.035(3) -0.037(4)
O1W 0.66(3) 0.102(6) 0.136(8) 0.000 -0.126(12) 0.000
O2W 0.42(3) 0.145(11) 0.191(13) 0.028(10) 0.191(16) 0.052(14)

loop_
_atom_type_symbol
_atom_type_description
_atom_type_scat_dispersion_real
_atom_type_scat_dispersion_imag
_atom_type_scat_source
C C 0.0033 0.0016 'International Tables Vol C Tables 4.2.6.8 and 6.1.1.4'
H H 0.0000 0.0000 'International Tables Vol C Tables 4.2.6.8 and 6.1.1.4'
N N 0.0061 0.0033 'International Tables Vol C Tables 4.2.6.8 and 6.1.1.4'
O O 0.0106 0.0060 'International Tables Vol C Tables 4.2.6.8 and 6.1.1.4'
Cd Cd -0.8075 1.2024 'International Tables Vol C Tables 4.2.6.8 and 6.1.1.4'

loop_
_geom_angle_atom_site_label_1
_geom_angle_atom_site_label_2
_geom_angle_atom_site_label_3
_geom_angle
_geom_angle_site_symmetry_1
_geom_angle_site_symmetry_3
N1 Cd1 N4 171.91(18) . 8_466
N1 Cd1 O1 89.95(17) . .
N4 Cd1 O1 90.01(13) 8_466 .
N1 Cd1 O3 88.99(18) . 5_576
N4 Cd1 O3 99.10(13) 8_466 5_576
O1 Cd1 O3 90.17(12) . 5_576
N1 Cd1 O3 87.99(15) . 3_545
N4 Cd1 O3 94.80(13) 8_466 3_545
O1 Cd1 O3 159.84(12) . 3_545
O3 Cd1 O3 69.75(13) 5_576 3_545
N1 Cd1 O4 88.5(2) . 3_545
N4 Cd1 O4 87.34(16) 8_466 3_545
O1 Cd1 O4 148.36(13) . 3_545
O3 Cd1 O4 121.38(12) 5_576 3_545
O3 Cd1 O4 51.64(12) 3_545 3_545
N1 Cd1 O2 87.57(15) . .
N4 Cd1 O2 86.03(12) 8_466 .
O1 Cd1 O2 51.99(13) . .
O3 Cd1 O2 141.98(12) 5_576 .
O3 Cd1 O2 147.80(12) 3_545 .
O4 Cd1 O2 96.36(13) 3_545 .
C1 O1 Cd1 98.9(3) . .
C1 O2 Cd1 85.8(3) . .
C10 O3 Cd1 153.2(3) . 5_576
C10 O3 Cd1 96.5(3) . 3_455
Cd1 O3 Cd1 110.25(13) 5_576 3_455
C10 O4 Cd1 91.4(3) . 3_455
C11 N1 C13 105.1(6) . .
C11 N1 Cd1 129.8(5) . .
C13 N1 Cd1 123.7(4) . .
C12 N2 C11 108.8(5) . .
C12 N2 C14 124.4(7) . .
C11 N2 C14 126.4(7) . .
C20 N3 C22 106.0(4) . .
C20 N3 C19 127.9(4) . .
C22 N3 C19 126.1(4) . .
C20 N4 C21 104.5(4) . .
C20 N4 Cd1 128.7(3) . 8_565
C21 N4 Cd1 126.3(3) . 8_565
O2 C1 O1 123.3(4) . .
O2 C1 C2 120.2(5) . .
O1 C1 C2 116.5(5) . .
C1 C2 C3 110.0(4) . .
C1 C2 H2A 109.7 . .
C3 C2 H2A 109.7 . .
C1 C2 H2B 109.7 . .
C3 C2 H2B 109.7 . .
H2A C2 H2B 108.2 . .
C8 C3 C4 117.2(4) . .
C8 C3 C2 123.7(5) . .
C4 C3 C2 119.1(4) . .
C3 C4 C5 122.3(5) . .
C3 C4 H4 118.8 . .
C5 C4 H4 118.8 . .
C4 C5 C6 119.2(5) . .
C4 C5 H5 120.4 . .
C6 C5 H5 120.4 . .
C7 C6 C5 120.1(5) . .
C7 C6 C9 121.4(4) . .
C5 C6 C9 118.5(5) . .
C6 C7 C8 119.5(5) . .
C6 C7 H7 120.2 . .
C8 C7 H7 120.2 . .
C3 C8 C7 121.6(5) . .
C3 C8 H8 119.2 . .
C7 C8 H8 119.2 . .
C10 C9 C6 108.9(4) . .
C10 C9 H9A 109.9 . .
C6 C9 H9A 109.9 . .
C10 C9 H9B 109.9 . .
C6 C9 H9B 109.9 . .
H9A C9 H9B 108.3 . .
O4 C10 O3 120.5(5) . .
O4 C10 C9 120.3(5) . .
O3 C10 C9 119.2(5) . .
N1 C11 N2 112.1(7) . .
N1 C11 H11 124.0 . .
N2 C11 H11 124.0 . .
N2 C12 C13 103.2(7) . .
N2 C12 H12 128.4 . .
C13 C12 H12 128.4 . .
C12 C13 N1 110.8(7) . .
C12 C13 H13 124.6 . .
N1 C13 H13 124.6 . .
C15 C14 N2 113.8(6) . .
C15 C14 H14A 108.8 . .
N2 C14 H14A 108.8 . .
C15 C14 H14B 108.8 . .
N2 C14 H14B 108.8 . .
H14A C14 H14B 107.7 . .
C14 C15 C16 113.7(7) . .
C14 C15 H15A 108.8 . .
C16 C15 H15A 108.8 . .
C14 C15 H15B 108.8 . .
C16 C15 H15B 108.8 . .
H15A C15 H15B 107.7 . .
C17 C16 C15 112.0(6) . .
C17 C16 H16A 109.2 . .
C15 C16 H16A 109.2 . .
C17 C16 H16B 109.2 . .
C15 C16 H16B 109.2 . .
H16A C16 H16B 107.9 . .
C16 C17 C18 115.0(5) . .
C16 C17 H17A 108.5 . .
C18 C17 H17A 108.5 . .
C16 C17 H17B 108.5 . .
C18 C17 H17B 108.5 . .
H17A C17 H17B 107.5 . .
C19 C18 C17 114.3(4) . .
C19 C18 H18A 108.7 . .
C17 C18 H18A 108.7 . .
C19 C18 H18B 108.7 . .
C17 C18 H18B 108.7 . .
H18A C18 H18B 107.6 . .
N3 C19 C18 111.8(4) . .
N3 C19 H19A 109.3 . .
C18 C19 H19A 109.3 . .
N3 C19 H19B 109.3 . .
C18 C19 H19B 109.3 . .
H19A C19 H19B 107.9 . .
N4 C20 N3 112.1(4) . .
N4 C20 H20 124.0 . .
N3 C20 H20 124.0 . .
C22 C21 N4 110.8(5) . .
C22 C21 H21 124.6 . .
N4 C21 H21 124.6 . .
C21 C22 N3 106.5(5) . .
C21 C22 H22 126.7 . .
N3 C22 H22 126.7 . .

loop_
_geom_bond_atom_site_label_1
_geom_bond_atom_site_label_2
_geom_bond_distance
_geom_bond_site_symmetry_2
Cd1 N1 2.258(5) .
Cd1 N4 2.285(4) 8_466
Cd1 O1 2.343(4) .
Cd1 O3 2.375(3) 5_576
Cd1 O3 2.400(3) 3_545
Cd1 O4 2.518(5) 3_545
Cd1 O2 2.624(4) .
O1 C1 1.250(6) .
O2 C1 1.241(6) .
O3 C10 1.246(6) .
O3 Cd1 2.375(3) 5_576
O3 Cd1 2.400(3) 3_455
O4 C10 1.224(6) .
O4 Cd1 2.518(5) 3_455
N1 C11 1.317(7) .
N1 C13 1.334(10) .
N2 C12 1.357(10) .
N2 C11 1.315(9) .
N2 C14 1.485(7) .
N3 C20 1.334(6) .
N3 C22 1.374(6) .
N3 C19 1.464(6) .
N4 C20 1.314(5) .
N4 C21 1.363(7) .
N4 Cd1 2.285(4) 8_565
C1 C2 1.532(6) .
C2 C3 1.521(6) .
C2 H2A 0.9700 .
C2 H2B 0.9700 .
C3 C8 1.355(7) .
C3 C4 1.393(7) .
C4 C5 1.372(7) .
C4 H4 0.9300 .
C5 C6 1.382(6) .
C5 H5 0.9300 .
C6 C7 1.354(7) .
C6 C9 1.520(7) .
C7 C8 1.417(8) .
C7 H7 0.9300 .
C8 H8 0.9300 .
C9 C10 1.524(7) .
C9 H9A 0.9700 .
C9 H9B 0.9700 .
C11 H11 0.9300 .
C12 C13 1.398(9) .
C12 H12 0.9300 .
C13 H13 0.9300 .
C14 C15 1.349(9) .
C14 H14A 0.9700 .
C14 H14B 0.9700 .
C15 C16 1.548(7) .
C15 H15A 0.9700 .
C15 H15B 0.9700 .
C16 C17 1.481(8) .
C16 H16A 0.9700 .
C16 H16B 0.9700 .
C17 C18 1.501(6) .
C17 H17A 0.9700 .
C17 H17B 0.9700 .
C18 C19 1.493(6) .
C18 H18A 0.9700 .
C18 H18B 0.9700 .
C19 H19A 0.9700 .
C19 H19B 0.9700 .
C20 H20 0.9300 .
C21 C22 1.320(8) .
C21 H21 0.9300 .
C22 H22 0.9300 .

loop_
_geom_torsion_atom_site_label_1
_geom_torsion_atom_site_label_2
_geom_torsion_atom_site_label_3
_geom_torsion_atom_site_label_4
_geom_torsion
_geom_torsion_site_symmetry_1
N1 Cd1 O1 C1 88.2(3) .
N4 Cd1 O1 C1 -83.7(3) 8_466
O3 Cd1 O1 C1 177.2(3) 5_576
O3 Cd1 O1 C1 172.2(3) 3_545
O4 Cd1 O1 C1 1.2(4) 3_545
O2 Cd1 O1 C1 1.2(3) .
N1 Cd1 O2 C1 -93.1(3) .
N4 Cd1 O2 C1 91.9(3) 8_466
O1 Cd1 O2 C1 -1.2(3) .
O3 Cd1 O2 C1 -7.8(4) 5_576
O3 Cd1 O2 C1 -175.4(3) 3_545
O4 Cd1 O2 C1 178.8(3) 3_545
N4 Cd1 N1 C11 -91.6(12) 8_466
O1 Cd1 N1 C11 178.7(7) .
O3 Cd1 N1 C11 88.6(7) 5_576
O3 Cd1 N1 C11 18.8(7) 3_545
O4 Cd1 N1 C11 -32.9(7) 3_545
O2 Cd1 N1 C11 -129.3(7) .
N4 Cd1 N1 C13 104.3(14) 8_466
O1 Cd1 N1 C13 14.6(6) .
O3 Cd1 N1 C13 -75.6(6) 5_576
O3 Cd1 N1 C13 -145.3(6) 3_545
O4 Cd1 N1 C13 163.0(6) 3_545
O2 Cd1 N1 C13 66.6(6) .
Cd1 O2 C1 O1 2.2(5) .
Cd1 O2 C1 C2 -175.2(4) .
Cd1 O1 C1 O2 -2.4(5) .
Cd1 O1 C1 C2 175.0(3) .
O2 C1 C2 C3 100.7(5) .
O1 C1 C2 C3 -76.9(6) .
C1 C2 C3 C8 -100.8(6) .
C1 C2 C3 C4 75.4(6) .
C8 C3 C4 C5 0.5(8) .
C2 C3 C4 C5 -175.9(5) .
C3 C4 C5 C6 -1.2(8) .
C4 C5 C6 C7 1.4(8) .
C4 C5 C6 C9 -179.5(5) .
C5 C6 C7 C8 -0.9(8) .
C9 C6 C7 C8 -180.0(5) .
C4 C3 C8 C7 0.1(7) .
C2 C3 C8 C7 176.3(5) .
C6 C7 C8 C3 0.2(8) .
C7 C6 C9 C10 -97.7(6) .
C5 C6 C9 C10 83.2(6) .
Cd1 O4 C10 O3 0.6(6) 3_455
Cd1 O4 C10 C9 -178.9(4) 3_455
Cd1 O3 C10 O4 -178.4(5) 5_576
Cd1 O3 C10 O4 -0.6(6) 3_455
Cd1 O3 C10 C9 1.0(11) 5_576
Cd1 O3 C10 C9 178.9(4) 3_455
C6 C9 C10 O4 82.9(7) .
C6 C9 C10 O3 -96.6(6) .
C13 N1 C11 N2 -2.4(9) .
Cd1 N1 C11 N2 -168.7(5) .
C12 N2 C11 N1 3.0(10) .
C14 N2 C11 N1 176.1(7) .
C11 N2 C12 C13 -2.3(9) .
C14 N2 C12 C13 -175.5(7) .
N2 C12 C13 N1 0.9(10) .
C11 N1 C13 C12 0.8(10) .
Cd1 N1 C13 C12 168.3(5) .
C12 N2 C14 C15 -68.6(13) .
C11 N2 C14 C15 119.3(10) .
N2 C14 C15 C16 171.8(8) .
C14 C15 C16 C17 -115.7(10) .
C15 C16 C17 C18 179.6(6) .
C16 C17 C18 C19 178.2(6) .
C20 N3 C19 C18 95.7(6) .
C22 N3 C19 C18 -83.3(6) .
C17 C18 C19 N3 169.8(5) .
C21 N4 C20 N3 -0.5(5) .
Cd1 N4 C20 N3 -172.6(3) 8_565
C22 N3 C20 N4 1.0(5) .
C19 N3 C20 N4 -178.2(4) .
C20 N4 C21 C22 -0.2(6) .
Cd1 N4 C21 C22 172.2(4) 8_565
N4 C21 C22 N3 0.8(7) .
C20 N3 C22 C21 -1.1(6) .
C19 N3 C22 C21 178.1(5) .
